data_7235273
loop_
_publ_author_name
'Liu, Song-Juan'
'Huang, Yuanbiao'
'Lin, Zu-Jin'
'Li, Xin-Fa'
'Cao, Rong'

_publ_section_title
;
 Syntheses, structures and photoluminescent properties of lanthanide
 coordination polymers based on pyridyl functionalized imidazole
 dicarboxylic acid
;
_journal_issue 24
_journal_name_full 'RSC Advances'
_journal_page_first 9279
_journal_paper_doi 10.1039/c3ra41166d
_journal_volume 3
_journal_year 2013
_chemical_formula_sum 'C18 H9 N3 O10 Yb'
_chemical_formula_weight 600.32
_space_group_IT_number 2
_space_group_name_Hall '-P 1'
_space_group_name_H-M_alt 'P -1'
_symmetry_cell_setting triclinic
_symmetry_space_group_name_H-M 'P -1'
_atom_sites_solution_hydrogens geom
_atom_sites_solution_primary direct
_atom_sites_solution_secondary difmap
_audit_creation_method SHELXL-97
_cell_angle_alpha 112.738(5)
_cell_angle_beta 96.828(5)
_cell_angle_gamma 103.269(5)
_cell_formula_units_Z 2
_cell_length_a 8.4728(5)
_cell_length_b 10.4366(5)
_cell_length_c 12.1520(8)
_cell_measurement_reflns_used 4856
_cell_measurement_temperature 298(2)
_cell_measurement_theta_max 29.1326
_cell_measurement_theta_min 2.5335
_cell_volume 938.45(11)
_computing_cell_refinement
;
CrysAlisPro, Oxford Diffraction Ltd.,
Version 1.171.35.19 (release 27-10-2011 CrysAlis171 .NET)
(compiled Oct 27 2011,15:02:11)
;
_computing_data_collection
;
CrysAlisPro, Oxford Diffraction Ltd.,
Version 1.171.35.19 (release 27-10-2011 CrysAlis171 .NET)
(compiled Oct 27 2011,15:02:11)
;
_computing_data_reduction
;
CrysAlisPro, Oxford Diffraction Ltd.,
Version 1.171.35.19 (release 27-10-2011 CrysAlis171 .NET)
(compiled Oct 27 2011,15:02:11)
;
_computing_structure_refinement 'SHELXL-97 (Sheldrick, 1997)'
_computing_structure_solution 'SHELXS-97 (Sheldrick, 1990)'
_diffrn_ambient_temperature 298(2)
_diffrn_detector_area_resol_mean 16.2083
_diffrn_measured_fraction_theta_full 0.999
_diffrn_measured_fraction_theta_max 0.999
_diffrn_measurement_device_type 'Xcalibur, Eos'
_diffrn_measurement_method '\w scans'
_diffrn_radiation_monochromator graphite
_diffrn_radiation_source 'fine-focus sealed tube'
_diffrn_radiation_type MoK\a
_diffrn_radiation_wavelength 0.71073
_diffrn_reflns_av_R_equivalents 0.0436
_diffrn_reflns_av_sigmaI/netI 0.0523
_diffrn_reflns_limit_h_max 9
_diffrn_reflns_limit_h_min -10
_diffrn_reflns_limit_k_max 12
_diffrn_reflns_limit_k_min -12
_diffrn_reflns_limit_l_max 14
_diffrn_reflns_limit_l_min -14
_diffrn_reflns_number 8830
_diffrn_reflns_theta_full 25.00
_diffrn_reflns_theta_max 25.00
_diffrn_reflns_theta_min 2.54
_exptl_absorpt_coefficient_mu 5.050
_exptl_absorpt_correction_T_max 0.6881
_exptl_absorpt_correction_T_min 0.5825
_exptl_absorpt_correction_type multi-scan
_exptl_absorpt_process_details
;
CrysAlisPro, Agilent Technologies,
Version 1.171.35.19 (release 27-10-2011 CrysAlis171 .NET)
(compiled Oct 27 2011,15:02:11)
Empirical absorption correction using spherical harmonics,
 implemented in SCALE3 ABSPACK scaling algorithm.
;
_exptl_crystal_colour colorless
_exptl_crystal_density_diffrn 2.124
_exptl_crystal_density_method 'not measured'
_exptl_crystal_description block
_exptl_crystal_F_000 576
_exptl_crystal_size_max 0.12
_exptl_crystal_size_mid 0.10
_exptl_crystal_size_min 0.08
_refine_diff_density_max 0.733
_refine_diff_density_min -0.786
_refine_diff_density_rms 0.133
_refine_ls_extinction_method none
_refine_ls_goodness_of_fit_ref 1.030
_refine_ls_hydrogen_treatment constr
_refine_ls_matrix_type full
_refine_ls_number_parameters 298
_refine_ls_number_reflns 3305
_refine_ls_number_restraints 0
_refine_ls_restrained_S_all 1.030
_refine_ls_R_factor_all 0.0305
_refine_ls_R_factor_gt 0.0267
_refine_ls_shift/su_max 0.001
_refine_ls_shift/su_mean 0.000
_refine_ls_structure_factor_coef Fsqd
_refine_ls_weighting_details 'calc w=1/[\s^2^(Fo^2^)+(0.0210P)^2^+0.4622P] where P=(Fo^2^+2Fc^2^)/3'
_refine_ls_weighting_scheme calc
_refine_ls_wR_factor_gt 0.0573
_refine_ls_wR_factor_ref 0.0593
_reflns_number_gt 3045
_reflns_number_total 3305
_reflns_threshold_expression >2sigma(I)
_cod_data_source_file c3ra41166d.cif
_cod_data_source_block 8-Yb
_cod_original_cell_volume 938.44(9)
_cod_original_sg_symbol_H-M P-1
_cod_database_code 7235273

loop_
_symmetry_equiv_pos_as_xyz
'x, y, z'
'-x, -y, -z'

loop_
_atom_site_label
_atom_site_type_symbol
_atom_site_fract_x
_atom_site_fract_y
_atom_site_fract_z
_atom_site_U_iso_or_equiv
_atom_site_adp_type
_atom_site_occupancy
_atom_site_symmetry_multiplicity
_atom_site_calc_flag
_atom_site_refinement_flags
Yb1 Yb -0.25332(2) 0.07425(2) 0.546522(18) 0.01539(8) Uani 1 1 d .
C1 C -0.1738(6) -0.1098(5) 0.7088(5) 0.0231(12) Uani 1 1 d .
C2 C -0.2012(6) -0.2679(5) 0.6286(4) 0.0207(11) Uani 1 1 d .
C3 C -0.1146(6) -0.3483(5) 0.6643(5) 0.0309(13) Uani 1 1 d .
H3 H -0.0365 -0.3040 0.7388 0.037 Uiso 1 1 calc R
C4 C -0.1444(6) -0.4945(5) 0.5891(5) 0.0291(13) Uani 1 1 d .
H4 H -0.0872 -0.5485 0.6139 0.035 Uiso 1 1 calc R
C5 C -0.2588(6) -0.5611(5) 0.4769(4) 0.0225(11) Uani 1 1 d .
C6 C -0.2958(6) -0.7194(5) 0.3935(5) 0.0256(12) Uani 1 1 d .
C7 C -0.3428(6) -0.4802(5) 0.4403(5) 0.0241(12) Uani 1 1 d .
H7 H -0.4176 -0.5233 0.3644 0.029 Uiso 1 1 calc R
C8 C -0.3155(6) -0.3344(5) 0.5172(4) 0.0227(11) Uani 1 1 d .
H8 H -0.3748 -0.2810 0.4933 0.027 Uiso 1 1 calc R
C9 C 0.1397(6) 0.1883(5) 0.6561(4) 0.0181(11) Uani 1 1 d .
C10 C 0.2937(5) 0.3092(5) 0.7379(4) 0.0126(10) Uani 1 1 d .
C11 C 0.4386(5) 0.5298(5) 0.8720(4) 0.0174(10) Uani 1 1 d .
C12 C 0.4792(6) 0.6826(5) 0.9624(4) 0.0199(11) Uani 1 1 d .
C13 C 0.3625(7) 0.7460(5) 1.0073(5) 0.0350(14) Uani 1 1 d .
H13 H 0.2501 0.6930 0.9797 0.042 Uiso 1 1 calc R
C14 C 0.4116(8) 0.8887(6) 1.0937(6) 0.0422(15) Uani 1 1 d .
H14 H 0.3311 0.9308 1.1239 0.051 Uiso 1 1 calc R
C15 C 0.6848(8) 0.9093(6) 1.0919(6) 0.0485(18) Uani 1 1 d .
H15 H 0.7959 0.9660 1.1204 0.058 Uiso 1 1 calc R
C16 C 0.6454(6) 0.7661(5) 1.0053(6) 0.0380(15) Uani 1 1 d .
H16 H 0.7285 0.7269 0.9767 0.046 Uiso 1 1 calc R
C17 C 0.4643(5) 0.3278(5) 0.7499(4) 0.0152(10) Uani 1 1 d .
C18 C 0.5574(5) 0.2327(5) 0.6843(4) 0.0145(10) Uani 1 1 d .
N1 N 0.2812(4) 0.4385(4) 0.8163(3) 0.0161(9) Uani 1 1 d .
H1 H 0.1881 0.4594 0.8286 0.019 Uiso 1 1 d R
N2 N 0.5516(4) 0.4669(4) 0.8347(4) 0.0187(9) Uani 1 1 d .
N3 N 0.5705(6) 0.9672(5) 1.1348(4) 0.0338(11) Uani 1 1 d .
O1 O -0.0961(5) -0.0560(4) 0.8170(4) 0.0439(11) Uani 1 1 d .
O2 O -0.2379(4) -0.0387(3) 0.6604(3) 0.0264(8) Uani 1 1 d .
O3 O -0.2648(4) -0.8018(3) 0.4421(3) 0.0302(9) Uani 1 1 d .
O4 O -0.3567(5) -0.7623(4) 0.2827(4) 0.0445(11) Uani 1 1 d .
O5 O 0.0075(4) 0.2206(3) 0.6522(3) 0.0261(8) Uani 1 1 d .
O6 O 0.1538(4) 0.0643(3) 0.5992(3) 0.0251(8) Uani 1 1 d .
O7 O 0.4853(4) 0.1115(3) 0.5899(3) 0.0215(8) Uani 1 1 d .
O8 O 0.7123(4) 0.2710(3) 0.7179(3) 0.0235(8) Uani 1 1 d .
O9W O 0.0114(4) 0.4898(4) 0.1251(4) 0.0442(11) Uani 1 1 d .
O10W O 1.0129(9) 0.8164(8) 0.9656(8) 0.042(2) Uani 0.50 1 d P
O11W O 1.0107(15) 0.7510(14) 1.0839(14) 0.119(5) Uani 0.50 1 d P

loop_
_atom_site_aniso_label
_atom_site_aniso_U_11
_atom_site_aniso_U_22
_atom_site_aniso_U_33
_atom_site_aniso_U_23
_atom_site_aniso_U_13
_atom_site_aniso_U_12
Yb1 0.01057(12) 0.00952(12) 0.01882(13) -0.00075(9) 0.00109(8) 0.00313(8)
C1 0.024(3) 0.015(3) 0.026(3) 0.006(2) 0.005(2) 0.005(2)
C2 0.025(3) 0.011(2) 0.020(3) 0.002(2) 0.005(2) 0.003(2)
C3 0.036(3) 0.016(3) 0.026(3) -0.001(2) -0.006(2) 0.006(2)
C4 0.033(3) 0.014(3) 0.038(4) 0.009(3) 0.002(3) 0.011(2)
C5 0.027(3) 0.014(3) 0.018(3) -0.001(2) 0.008(2) 0.003(2)
C6 0.027(3) 0.016(3) 0.031(3) 0.006(2) 0.011(2) 0.008(2)
C7 0.032(3) 0.017(3) 0.018(3) 0.004(2) 0.000(2) 0.005(2)
C8 0.033(3) 0.015(2) 0.018(3) 0.004(2) 0.001(2) 0.009(2)
C9 0.017(3) 0.015(3) 0.017(3) 0.002(2) 0.005(2) 0.004(2)
C10 0.012(2) 0.010(2) 0.009(2) -0.0028(19) 0.0021(18) 0.0036(18)
C11 0.019(2) 0.011(2) 0.016(3) -0.001(2) 0.004(2) 0.005(2)
C12 0.027(3) 0.011(2) 0.016(3) 0.000(2) 0.003(2) 0.007(2)
C13 0.029(3) 0.019(3) 0.046(4) 0.000(3) 0.016(3) 0.009(2)
C14 0.050(4) 0.027(3) 0.043(4) 0.002(3) 0.017(3) 0.019(3)
C15 0.042(4) 0.019(3) 0.051(4) -0.005(3) -0.007(3) -0.005(3)
C16 0.021(3) 0.019(3) 0.053(4) -0.002(3) 0.000(3) 0.002(2)
C17 0.013(2) 0.013(2) 0.015(3) 0.003(2) 0.0022(19) 0.0019(19)
C18 0.013(2) 0.011(2) 0.016(3) 0.003(2) 0.0014(19) 0.0012(19)
N1 0.0096(19) 0.0115(19) 0.021(2) -0.0007(17) 0.0047(16) 0.0040(16)
N2 0.015(2) 0.012(2) 0.021(2) -0.0003(18) 0.0017(17) 0.0027(17)
N3 0.047(3) 0.019(2) 0.026(3) 0.003(2) 0.002(2) 0.009(2)
O1 0.065(3) 0.021(2) 0.029(3) -0.0020(18) -0.010(2) 0.0155(19)
O2 0.035(2) 0.0155(18) 0.026(2) 0.0062(16) 0.0043(16) 0.0098(16)
O3 0.044(2) 0.0140(18) 0.034(2) 0.0102(17) 0.0099(18) 0.0113(16)
O4 0.082(3) 0.018(2) 0.021(2) -0.0007(18) -0.002(2) 0.017(2)
O5 0.0098(16) 0.0211(18) 0.032(2) -0.0032(16) -0.0011(15) 0.0054(14)
O6 0.0143(16) 0.0175(18) 0.028(2) -0.0043(16) 0.0056(14) 0.0023(14)
O7 0.0109(16) 0.0137(17) 0.024(2) -0.0074(15) 0.0006(14) 0.0039(13)
O8 0.0100(17) 0.0216(18) 0.026(2) -0.0033(16) 0.0007(14) 0.0068(14)
O9W 0.022(2) 0.039(2) 0.048(3) -0.001(2) -0.0009(18) 0.0048(18)
O10W 0.044(5) 0.030(4) 0.047(6) 0.008(4) 0.009(4) 0.016(4)
O11W 0.089(9) 0.105(10) 0.137(14) 0.028(10) 0.017(9) 0.032(8)

loop_
_atom_type_symbol
_atom_type_description
_atom_type_scat_dispersion_real
_atom_type_scat_dispersion_imag
_atom_type_scat_source
C C 0.0033 0.0016 'International Tables Vol C Tables 4.2.6.8 and 6.1.1.4'
H H 0.0000 0.0000 'International Tables Vol C Tables 4.2.6.8 and 6.1.1.4'
N N 0.0061 0.0033 'International Tables Vol C Tables 4.2.6.8 and 6.1.1.4'
O O 0.0106 0.0060 'International Tables Vol C Tables 4.2.6.8 and 6.1.1.4'
Yb Yb -0.3850 5.5486 'International Tables Vol C Tables 4.2.6.8 and 6.1.1.4'

loop_
_geom_angle_atom_site_label_1
_geom_angle_atom_site_label_2
_geom_angle_atom_site_label_3
_geom_angle
_geom_angle_site_symmetry_1
_geom_angle_site_symmetry_3
O3 Yb1 O2 176.78(12) 1_565 .
O3 Yb1 O6 86.40(13) 1_565 2_556
O2 Yb1 O6 96.18(13) . 2_556
O3 Yb1 O5 90.42(13) 1_565 .
O2 Yb1 O5 87.62(13) . .
O6 Yb1 O5 90.94(12) 2_556 .
O3 Yb1 O7 91.25(12) 1_565 2_556
O2 Yb1 O7 91.27(12) . 2_556
O6 Yb1 O7 75.22(11) 2_556 2_556
O5 Yb1 O7 165.92(12) . 2_556
O3 Yb1 O8 88.67(13) 1_565 1_455
O2 Yb1 O8 88.34(12) . 1_455
O6 Yb1 O8 164.34(10) 2_556 1_455
O5 Yb1 O8 74.23(11) . 1_455
O7 Yb1 O8 119.78(10) 2_556 1_455
O3 Yb1 O7 86.54(13) 1_565 1_455
O2 Yb1 O7 92.63(12) . 1_455
O6 Yb1 O7 140.71(11) 2_556 1_455
O5 Yb1 O7 127.71(11) . 1_455
O7 Yb1 O7 66.35(13) 2_556 1_455
O8 Yb1 O7 53.53(10) 1_455 1_455
O3 Yb1 C18 85.84(13) 1_565 1_455
O2 Yb1 C18 91.99(13) . 1_455
O6 Yb1 C18 166.25(12) 2_556 1_455
O5 Yb1 C18 100.45(12) . 1_455
O7 Yb1 C18 93.61(12) 2_556 1_455
O8 Yb1 C18 26.35(11) 1_455 1_455
O7 Yb1 C18 27.26(11) 1_455 1_455
O3 Yb1 Yb1 88.62(9) 1_565 2_456
O2 Yb1 Yb1 92.35(9) . 2_456
O6 Yb1 Yb1 108.86(8) 2_556 2_456
O5 Yb1 Yb1 160.07(9) . 2_456
O7 Yb1 Yb1 33.99(8) 2_556 2_456
O8 Yb1 Yb1 85.84(7) 1_455 2_456
O7 Yb1 Yb1 32.37(7) 1_455 2_456
C18 Yb1 Yb1 59.62(8) 1_455 2_456
O1 C1 O2 123.6(5) . .
O1 C1 C2 119.6(4) . .
O2 C1 C2 116.8(4) . .
C8 C2 C3 119.5(4) . .
C8 C2 C1 119.2(4) . .
C3 C2 C1 121.3(4) . .
C4 C3 C2 120.0(5) . .
C4 C3 H3 120.0 . .
C2 C3 H3 120.0 . .
C3 C4 C5 120.5(5) . .
C3 C4 H4 119.8 . .
C5 C4 H4 119.8 . .
C7 C5 C4 119.5(4) . .
C7 C5 C6 118.4(4) . .
C4 C5 C6 122.1(5) . .
O4 C6 O3 124.2(5) . .
O4 C6 C5 118.6(5) . .
O3 C6 C5 117.2(5) . .
C5 C7 C8 119.9(5) . .
C5 C7 H7 120.0 . .
C8 C7 H7 120.0 . .
C2 C8 C7 120.7(5) . .
C2 C8 H8 119.7 . .
C7 C8 H8 119.7 . .
O5 C9 O6 125.6(4) . .
O5 C9 C10 116.3(4) . .
O6 C9 C10 118.1(4) . .
N1 C10 C17 105.5(4) . .
N1 C10 C9 120.2(4) . .
C17 C10 C9 134.2(4) . .
N2 C11 N1 112.1(4) . .
N2 C11 C12 123.4(4) . .
N1 C11 C12 124.5(4) . .
C13 C12 C16 118.2(5) . .
C13 C12 C11 123.6(4) . .
C16 C12 C11 118.2(5) . .
C12 C13 C14 119.9(5) . .
C12 C13 H13 120.1 . .
C14 C13 H13 120.1 . .
N3 C14 C13 121.6(6) . .
N3 C14 H14 119.2 . .
C13 C14 H14 119.2 . .
N3 C15 C16 122.1(5) . .
N3 C15 H15 118.9 . .
C16 C15 H15 118.9 . .
C15 C16 C12 118.5(6) . .
C15 C16 H16 120.7 . .
C12 C16 H16 120.7 . .
N2 C17 C10 109.4(4) . .
N2 C17 C18 118.5(4) . .
C10 C17 C18 132.0(4) . .
O8 C18 O7 118.1(4) . .
O8 C18 C17 119.8(4) . .
O7 C18 C17 122.1(4) . .
O8 C18 Yb1 58.7(2) . 1_655
O7 C18 Yb1 59.7(2) . 1_655
C17 C18 Yb1 173.2(3) . 1_655
C10 N1 C11 107.5(4) . .
C10 N1 H1 126.1 . .
C11 N1 H1 126.4 . .
C11 N2 C17 105.5(4) . .
C15 N3 C14 119.7(5) . .
C1 O2 Yb1 155.2(3) . .
C6 O3 Yb1 167.1(4) . 1_545
C9 O5 Yb1 128.6(3) . .
C9 O6 Yb1 146.6(3) . 2_556
C18 O7 Yb1 153.3(3) . 2_556
C18 O7 Yb1 93.1(3) . 1_655
Yb1 O7 Yb1 113.65(13) 2_556 1_655
C18 O8 Yb1 95.0(3) . 1_655

loop_
_geom_bond_atom_site_label_1
_geom_bond_atom_site_label_2
_geom_bond_distance
_geom_bond_site_symmetry_2
Yb1 O3 2.142(3) 1_565
Yb1 O2 2.147(3) .
Yb1 O6 2.207(3) 2_556
Yb1 O5 2.264(3) .
Yb1 O7 2.316(3) 2_556
Yb1 O8 2.398(3) 1_455
Yb1 O7 2.418(3) 1_455
Yb1 C18 2.797(5) 1_455
Yb1 Yb1 3.9625(5) 2_456
C1 O1 1.238(6) .
C1 O2 1.279(6) .
C1 C2 1.501(6) .
C2 C8 1.380(6) .
C2 C3 1.386(7) .
C3 C4 1.386(7) .
C3 H3 0.9300 .
C4 C5 1.387(7) .
C4 H4 0.9300 .
C5 C7 1.382(7) .
C5 C6 1.499(6) .
C6 O4 1.242(6) .
C6 O3 1.272(6) .
C7 C8 1.389(6) .
C7 H7 0.9300 .
C8 H8 0.9300 .
C9 O5 1.242(5) .
C9 O6 1.252(5) .
C9 C10 1.499(6) .
C10 N1 1.355(5) .
C10 C17 1.396(6) .
C11 N2 1.309(6) .
C11 N1 1.359(5) .
C11 C12 1.474(6) .
C12 C13 1.365(7) .
C12 C16 1.387(7) .
C13 C14 1.376(7) .
C13 H13 0.9300 .
C14 N3 1.323(7) .
C14 H14 0.9300 .
C15 N3 1.312(8) .
C15 C16 1.387(8) .
C15 H15 0.9300 .
C16 H16 0.9300 .
C17 N2 1.374(5) .
C17 C18 1.463(6) .
C18 O8 1.246(5) .
C18 O7 1.283(5) .
C18 Yb1 2.797(5) 1_655
N1 H1 0.8800 .
O3 Yb1 2.142(3) 1_545
O6 Yb1 2.207(3) 2_556
O7 Yb1 2.316(3) 2_556
O7 Yb1 2.418(3) 1_655
O8 Yb1 2.398(3) 1_655
O10W O11W 1.814(16) .
